data_7202561
loop_
_publ_author_name
'Lavy, Tali'
'Kaftory, Menahem'

_publ_section_title
;
 Channels formation through photodimerization of guest molecules within
 solid inclusion compounds
;
_journal_issue 2
_journal_name_full CrystEngComm
_journal_page_first 123
_journal_paper_doi 10.1039/b615032b
_journal_volume 9
_journal_year 2007
_chemical_formula_moiety '(C30 H22 O2), 2(C6 H7 N O)'
_chemical_formula_sum 'C42 H38 N2 O5'
_chemical_formula_weight 650.74
_chemical_name_common
;
1,1,6,6-tetraphenyl-2,4- hexadiyne-1,6-diol 3,7-
Diazatricyclo(4.2.2.22,5)dodeca-9,11-diene-4,8-dione,2,6-dimethyl
clathrate monohydrate
;
_chemical_name_systematic
;
1,1,6,6-tetraphenyl-2,4- hexadiyne-1,6-diol
3,7-Diazatricyclo[4.2.2.22,5]dodeca-9,11-diene-
4,8-dione,2,6-dimethyl clathrate monohydrate
;
_space_group_IT_number 2
_symmetry_cell_setting triclinic
_symmetry_space_group_name_Hall '-P 1'
_symmetry_space_group_name_H-M 'P -1'
_atom_sites_solution_hydrogens geom
_atom_sites_solution_primary direct
_atom_sites_solution_secondary difmap
_audit_creation_method SHELXL-97
_cell_angle_alpha 95.128(11)
_cell_angle_beta 108.375(14)
_cell_angle_gamma 112.176(15)
_cell_formula_units_Z 2
_cell_length_a 10.864(3)
_cell_length_b 11.536(3)
_cell_length_c 16.320(6)
_cell_measurement_reflns_used 4191
_cell_measurement_temperature 293(2)
_cell_measurement_theta_max 27.485
_cell_measurement_theta_min 1.018
_cell_volume 1746.2(10)
_computing_structure_refinement 'SHELXL-97 (Sheldrick, 1997)'
_computing_structure_solution 'SHELXS-97 (Sheldrick, 1990)'
_diffrn_ambient_temperature 293(2)
_diffrn_measured_fraction_theta_full 0.875
_diffrn_measured_fraction_theta_max 0.875
_diffrn_measurement_device_type KappaCCD
_diffrn_measurement_method CCD
_diffrn_radiation_monochromator graphite
_diffrn_radiation_source 'fine-focus sealed tube'
_diffrn_radiation_type MoK\a
_diffrn_radiation_wavelength 0.71073
_diffrn_reflns_av_R_equivalents 0.0409
_diffrn_reflns_av_sigmaI/netI 0.2435
_diffrn_reflns_limit_h_max 12
_diffrn_reflns_limit_h_min -12
_diffrn_reflns_limit_k_max 13
_diffrn_reflns_limit_k_min -13
_diffrn_reflns_limit_l_max 16
_diffrn_reflns_limit_l_min -19
_diffrn_reflns_number 8720
_diffrn_reflns_theta_full 25.10
_diffrn_reflns_theta_max 25.10
_diffrn_reflns_theta_min 1.35
_diffrn_standards_decay_% 0
_diffrn_standards_number 0
_exptl_absorpt_coefficient_mu 0.081
_exptl_absorpt_correction_T_max 0.9919
_exptl_absorpt_correction_T_min 0.9683
_exptl_absorpt_correction_type none
_exptl_absorpt_process_details none
_exptl_crystal_colour colorless
_exptl_crystal_density_diffrn 1.238
_exptl_crystal_density_method 'not measured'
_exptl_crystal_description prism
_exptl_crystal_F_000 688
_exptl_crystal_size_max 0.40
_exptl_crystal_size_mid 0.30
_exptl_crystal_size_min 0.10
_refine_diff_density_max 0.117
_refine_diff_density_min -0.193
_refine_diff_density_rms 0.035
_refine_ls_extinction_method none
_refine_ls_goodness_of_fit_ref 0.608
_refine_ls_hydrogen_treatment mixed
_refine_ls_matrix_type full
_refine_ls_number_parameters 458
_refine_ls_number_reflns 5431
_refine_ls_number_restraints 0
_refine_ls_restrained_S_all 0.608
_refine_ls_R_factor_all 0.1765
_refine_ls_R_factor_gt 0.0387
_refine_ls_shift/su_max 0.000
_refine_ls_shift/su_mean 0.000
_refine_ls_structure_factor_coef Fsqd
_refine_ls_weighting_details 'calc w=1/[\s^2^(Fo^2^)+(0.0592P)^2^+0.0000P] where P=(Fo^2^+2Fc^2^)/3'
_refine_ls_weighting_scheme calc
_refine_ls_wR_factor_gt 0.0814
_refine_ls_wR_factor_ref 0.1202
_reflns_number_gt 1411
_reflns_number_total 5431
_reflns_threshold_expression >2sigma(I)
_cod_data_source_file b615032b.txt
_cod_data_source_block hp1r4
_cod_depositor_comments
;
The following automatic conversions were performed:
'_symmetry_cell_setting' value 'Triclinic' changed to 'triclinic'
according to '/home/saulius/struct/CIF-dictionaries/cif_core.dic'
dictionary named 'cif_core.dic' version 2.4.1 from 2010-06-29.

Automatic conversion script
Id: cif_fix_enum 1527 2010-12-29 10:47:43Z saulius 
;
_cod_original_cell_volume 1746.2(9)
_cod_original_sg_symbol_H-M P-1
_cod_database_code 7202561

loop_
_symmetry_equiv_pos_as_xyz
'x, y, z'
'-x, -y, -z'

loop_
_atom_site_label
_atom_site_type_symbol
_atom_site_fract_x
_atom_site_fract_y
_atom_site_fract_z
_atom_site_U_iso_or_equiv
_atom_site_adp_type
_atom_site_occupancy
_atom_site_symmetry_multiplicity
_atom_site_calc_flag
_atom_site_refinement_flags
_atom_site_disorder_assembly
_atom_site_disorder_group
O1A O 0.5784(4) 0.1214(4) 0.4216(2) 0.0831(11) Uani 1 1 d . . .
C1A C 0.7501(4) 0.2163(4) 0.2859(3) 0.0661(13) Uani 1 1 d . . .
C2A C 0.7417(4) 0.1814(4) 0.3503(3) 0.0659(13) Uani 1 1 d . . .
C3A C 0.7186(5) 0.1372(4) 0.4276(3) 0.0660(12) Uani 1 1 d . . .
C4A C 0.7188(5) 0.0054(4) 0.4249(2) 0.0665(12) Uani 1 1 d . . .
C5A C 0.6135(5) -0.0918(6) 0.4393(3) 0.0957(15) Uani 1 1 d . . .
H5A H 0.5395 -0.0784 0.4490 0.115 Uiso 1 1 calc R . .
C6A C 0.6176(6) -0.2117(6) 0.4392(4) 0.1203(19) Uani 1 1 d . . .
H6A H 0.5477 -0.2771 0.4507 0.144 Uiso 1 1 calc R . .
C7A C 0.7223(8) -0.2333(5) 0.4225(4) 0.123(2) Uani 1 1 d . . .
H7A H 0.7222 -0.3142 0.4207 0.147 Uiso 1 1 calc R . .
C8A C 0.8281(6) -0.1371(6) 0.4084(3) 0.1021(16) Uani 1 1 d . . .
H8A H 0.9008 -0.1515 0.3975 0.123 Uiso 1 1 calc R . .
C9A C 0.8261(5) -0.0178(5) 0.4103(3) 0.0820(14) Uani 1 1 d . . .
H9A H 0.8991 0.0483 0.4016 0.098 Uiso 1 1 calc R . .
C10A C 0.8317(5) 0.2299(5) 0.5138(3) 0.0695(13) Uani 1 1 d . . .
C11A C 0.8127(5) 0.2114(5) 0.5920(4) 0.0951(16) Uani 1 1 d . . .
H11A H 0.7303 0.1446 0.5912 0.114 Uiso 1 1 calc R . .
C12A C 0.9178(7) 0.2938(6) 0.6724(3) 0.116(2) Uani 1 1 d . . .
H12A H 0.9052 0.2824 0.7254 0.139 Uiso 1 1 calc R . .
C13A C 1.0391(6) 0.3910(6) 0.6737(4) 0.113(2) Uani 1 1 d . . .
H13A H 1.1094 0.4443 0.7278 0.135 Uiso 1 1 calc R . .
C14A C 1.0588(6) 0.4113(5) 0.5976(4) 0.1065(18) Uani 1 1 d . . .
H14A H 1.1411 0.4788 0.5990 0.128 Uiso 1 1 calc R . .
C15A C 0.9533(6) 0.3290(5) 0.5168(3) 0.0864(15) Uani 1 1 d . . .
H15A H 0.9661 0.3421 0.4641 0.104 Uiso 1 1 calc R . .
C16A C 0.0485(5) 0.1269(4) 0.1216(3) 0.0687(12) Uani 1 1 d . . .
C17A C 0.0875(4) 0.2140(4) 0.2102(3) 0.0746(13) Uani 1 1 d . . .
H17A H 0.0034 0.2278 0.2089 0.090 Uiso 1 1 calc R . .
C18A C 0.1226(5) 0.1469(5) 0.2829(3) 0.0933(16) Uani 1 1 d . . .
H18A H 0.0869 0.1465 0.3278 0.112 Uiso 1 1 calc R . .
C19A C 0.2041(5) 0.0895(4) 0.2813(3) 0.0899(15) Uani 1 1 d . . .
H19A H 0.2303 0.0485 0.3258 0.108 Uiso 1 1 calc R . .
C20A C 0.2554(4) 0.0905(4) 0.2061(3) 0.0778(13) Uani 1 1 d . . .
C21A C 0.3074(4) -0.0144(4) 0.1938(3) 0.1150(18) Uani 1 1 d . . .
H21A H 0.3382 -0.0090 0.1447 0.173 Uiso 1 1 calc R . .
H21B H 0.2302 -0.0977 0.1822 0.173 Uiso 1 1 calc R . .
H21C H 0.3862 -0.0020 0.2469 0.173 Uiso 1 1 calc R . .
O2A O -0.0549(3) 0.1093(2) 0.05339(17) 0.0745(9) Uani 1 1 d . . .
N1A N 0.1327(3) 0.0662(3) 0.1243(2) 0.0702(10) Uani 1 1 d . . .
H1NA H 0.1148 0.0121 0.0775 0.084 Uiso 1 1 calc R . .
O1B O 0.8780(3) 0.3213(3) 0.03903(18) 0.0734(9) Uani 1 1 d . . .
C1B C 0.7555(4) 0.2547(4) 0.2081(3) 0.0653(13) Uani 1 1 d . . .
C2B C 0.7562(4) 0.2847(4) 0.1407(3) 0.0623(12) Uani 1 1 d . . .
C3B C 0.7596(4) 0.3265(4) 0.0576(3) 0.0594(11) Uani 1 1 d . . .
C4B C 0.7832(5) 0.4665(4) 0.0697(2) 0.0614(11) Uani 1 1 d . . .
C5B C 0.9049(5) 0.5632(5) 0.0695(2) 0.0676(12) Uani 1 1 d . . .
H5B H 0.9758 0.5436 0.0604 0.081 Uiso 1 1 calc R . .
C6B C 0.9229(4) 0.6900(5) 0.0828(2) 0.0780(13) Uani 1 1 d . . .
H6B H 1.0053 0.7540 0.0813 0.094 Uiso 1 1 calc R . .
C7B C 0.8226(6) 0.7227(5) 0.0979(3) 0.0899(15) Uani 1 1 d . . .
H7B H 0.8369 0.8083 0.1076 0.108 Uiso 1 1 calc R . .
C8B C 0.7007(5) 0.6278(5) 0.0985(3) 0.0938(16) Uani 1 1 d . . .
H8B H 0.6312 0.6487 0.1086 0.113 Uiso 1 1 calc R . .
C9B C 0.6805(4) 0.5008(4) 0.0841(3) 0.0818(13) Uani 1 1 d . . .
H9B H 0.5966 0.4370 0.0840 0.098 Uiso 1 1 calc R . .
C10B C 0.6196(5) 0.2434(4) -0.0236(3) 0.0649(12) Uani 1 1 d . . .
C11B C 0.6095(5) 0.2625(4) -0.1071(3) 0.0833(14) Uani 1 1 d . . .
H11B H 0.6881 0.3240 -0.1141 0.100 Uiso 1 1 calc R . .
C12B C 0.4827(6) 0.1910(5) -0.1816(3) 0.0985(17) Uani 1 1 d . . .
H12B H 0.4768 0.2046 -0.2377 0.118 Uiso 1 1 calc R . .
C13B C 0.3680(6) 0.1007(6) -0.1704(4) 0.104(2) Uani 1 1 d . . .
H13B H 0.2834 0.0532 -0.2196 0.124 Uiso 1 1 calc R . .
C14B C 0.3747(5) 0.0789(4) -0.0891(4) 0.0931(16) Uani 1 1 d . . .
H14B H 0.2956 0.0169 -0.0829 0.112 Uiso 1 1 calc R . .
C15B C 0.5021(5) 0.1506(4) -0.0142(3) 0.0763(13) Uani 1 1 d . . .
H15B H 0.5074 0.1357 0.0416 0.092 Uiso 1 1 calc R . .
O2B O 0.5237(3) 0.3283(3) 0.3780(2) 0.0921(10) Uani 1 1 d . . .
N1B N 0.3405(3) 0.3771(3) 0.3077(2) 0.0790(11) Uani 1 1 d . . .
H1NB H 0.3600 0.4326 0.3542 0.095 Uiso 1 1 calc . . .
C16B C 0.4225(5) 0.3154(4) 0.3106(3) 0.0718(13) Uani 1 1 d . . .
C17B C 0.3865(4) 0.2286(4) 0.2227(3) 0.0753(13) Uani 1 1 d . . .
H17B H 0.4712 0.2152 0.2245 0.090 Uiso 1 1 calc R . .
C18B C 0.3507(4) 0.2948(4) 0.1506(3) 0.0845(14) Uani 1 1 d . . .
H18B H 0.3858 0.2948 0.1055 0.101 Uiso 1 1 calc R . .
C19B C 0.2681(5) 0.3534(4) 0.1523(3) 0.0841(15) Uani 1 1 d . . .
H19B H 0.2419 0.3944 0.1078 0.101 Uiso 1 1 calc R . .
C20B C 0.2179(5) 0.3523(4) 0.2272(3) 0.0738(13) Uani 1 1 d . . .
C21B C 0.1705(4) 0.4599(4) 0.2395(3) 0.1128(18) Uani 1 1 d . . .
H21D H 0.1394 0.4559 0.2885 0.169 Uiso 1 1 calc R . .
H21E H 0.0927 0.4492 0.1864 0.169 Uiso 1 1 calc R . .
H21F H 0.2497 0.5420 0.2514 0.169 Uiso 1 1 calc R . .
O1W O 0.3028(4) 0.5087(5) 0.4574(2) 0.1392(15) Uani 1 1 d . . .
H1OA H 0.580(5) 0.187(4) 0.421(3) 0.08(2) Uiso 1 1 d . . .
H1OB H 0.884(4) 0.252(3) 0.049(2) 0.088(17) Uiso 1 1 d . . .
H1WA H 0.354(5) 0.457(5) 0.472(3) 0.15(3) Uiso 1 1 d . . .
H1WB H 0.381(7) 0.584(7) 0.522(5) 0.29(4) Uiso 1 1 d . . .

loop_
_atom_site_aniso_label
_atom_site_aniso_U_11
_atom_site_aniso_U_22
_atom_site_aniso_U_33
_atom_site_aniso_U_23
_atom_site_aniso_U_13
_atom_site_aniso_U_12
O1A 0.080(3) 0.096(3) 0.089(2) 0.029(2) 0.0375(17) 0.048(2)
C1A 0.069(3) 0.066(3) 0.058(3) 0.013(3) 0.014(3) 0.032(3)
C2A 0.071(3) 0.062(3) 0.058(3) 0.020(3) 0.013(3) 0.030(2)
C3A 0.075(3) 0.080(4) 0.055(3) 0.027(3) 0.028(3) 0.040(3)
C4A 0.075(3) 0.067(4) 0.059(3) 0.017(3) 0.025(2) 0.032(3)
C5A 0.110(4) 0.085(4) 0.118(4) 0.035(3) 0.067(3) 0.047(4)
C6A 0.140(5) 0.097(5) 0.151(5) 0.047(4) 0.087(4) 0.047(4)
C7A 0.161(6) 0.076(5) 0.146(5) 0.039(4) 0.067(5) 0.056(5)
C8A 0.110(5) 0.099(4) 0.115(4) 0.025(4) 0.041(3) 0.064(4)
C9A 0.085(3) 0.084(4) 0.087(3) 0.019(3) 0.034(3) 0.046(3)
C10A 0.076(3) 0.075(4) 0.060(3) 0.018(3) 0.022(3) 0.039(3)
C11A 0.121(4) 0.113(4) 0.065(3) 0.027(4) 0.040(4) 0.058(4)
C12A 0.166(6) 0.136(6) 0.056(4) 0.016(4) 0.032(4) 0.085(5)
C13A 0.119(5) 0.090(5) 0.088(5) -0.007(4) -0.002(4) 0.042(4)
C14A 0.134(5) 0.088(4) 0.088(4) 0.020(4) 0.030(4) 0.048(4)
C15A 0.102(4) 0.087(4) 0.056(3) 0.002(3) 0.012(3) 0.045(3)
C16A 0.068(3) 0.064(3) 0.074(4) 0.019(3) 0.029(3) 0.025(3)
C17A 0.063(3) 0.094(4) 0.070(3) 0.006(3) 0.025(3) 0.039(3)
C18A 0.083(4) 0.114(4) 0.081(4) 0.023(3) 0.034(3) 0.037(3)
C19A 0.095(4) 0.093(4) 0.067(4) 0.023(3) 0.022(3) 0.031(3)
C20A 0.068(3) 0.068(3) 0.081(3) 0.007(3) 0.001(3) 0.037(3)
C21A 0.108(4) 0.085(4) 0.124(4) -0.009(3) -0.010(3) 0.064(3)
O2A 0.0658(18) 0.079(2) 0.0728(19) 0.0098(17) 0.0129(16) 0.0376(17)
N1A 0.063(2) 0.062(2) 0.071(2) -0.0013(19) 0.009(2) 0.029(2)
O1B 0.074(2) 0.083(3) 0.084(2) 0.0294(19) 0.0382(16) 0.0458(19)
C1B 0.066(3) 0.067(3) 0.061(3) 0.011(3) 0.018(3) 0.032(3)
C2B 0.061(3) 0.064(3) 0.056(3) 0.010(3) 0.017(2) 0.026(2)
C3B 0.059(3) 0.058(3) 0.061(3) 0.004(3) 0.018(2) 0.031(2)
C4B 0.061(3) 0.070(3) 0.050(3) 0.011(2) 0.020(2) 0.026(3)
C5B 0.074(3) 0.065(3) 0.065(3) 0.011(3) 0.025(2) 0.034(3)
C6B 0.078(3) 0.068(4) 0.075(3) 0.018(3) 0.027(3) 0.020(3)
C7B 0.098(4) 0.066(4) 0.097(4) 0.012(3) 0.026(3) 0.035(4)
C8B 0.081(4) 0.071(4) 0.130(4) 0.007(3) 0.035(3) 0.041(3)
C9B 0.069(3) 0.066(4) 0.106(4) 0.014(3) 0.036(3) 0.025(3)
C10B 0.086(4) 0.067(3) 0.059(3) 0.016(3) 0.032(3) 0.046(3)
C11B 0.093(4) 0.097(4) 0.068(3) 0.018(3) 0.031(3) 0.049(3)
C12B 0.110(4) 0.117(5) 0.063(4) 0.007(4) 0.018(4) 0.059(4)
C13B 0.105(5) 0.103(5) 0.080(4) -0.010(4) -0.001(4) 0.057(4)
C14B 0.073(4) 0.067(4) 0.110(4) 0.002(4) 0.009(4) 0.025(3)
C15B 0.083(3) 0.070(3) 0.077(3) 0.020(3) 0.027(3) 0.038(3)
O2B 0.082(2) 0.099(2) 0.073(2) -0.0024(19) -0.0043(17) 0.0486(19)
N1B 0.080(2) 0.080(3) 0.062(2) -0.005(2) -0.002(2) 0.048(2)
C16B 0.072(3) 0.063(3) 0.068(3) 0.006(3) 0.016(3) 0.027(3)
C17B 0.066(3) 0.091(4) 0.071(3) 0.009(3) 0.018(3) 0.044(3)
C18B 0.066(3) 0.093(4) 0.067(3) 0.002(3) 0.025(3) 0.011(3)
C19B 0.083(4) 0.067(3) 0.072(4) 0.013(3) 0.003(3) 0.025(3)
C20B 0.083(3) 0.081(4) 0.056(3) 0.001(3) 0.013(3) 0.047(3)
C21B 0.121(4) 0.101(4) 0.098(3) -0.012(3) -0.008(3) 0.078(3)
O1W 0.144(3) 0.143(4) 0.100(3) -0.018(3) 0.032(3) 0.053(3)

loop_
_atom_type_symbol
_atom_type_description
_atom_type_scat_dispersion_real
_atom_type_scat_dispersion_imag
_atom_type_scat_source
C C 0.0033 0.0016 'International Tables Vol C Tables 4.2.6.8 and 6.1.1.4'
H H 0.0000 0.0000 'International Tables Vol C Tables 4.2.6.8 and 6.1.1.4'
O O 0.0106 0.0060 'International Tables Vol C Tables 4.2.6.8 and 6.1.1.4'
N N 0.0061 0.0033 'International Tables Vol C Tables 4.2.6.8 and 6.1.1.4'

loop_
_geom_angle_atom_site_label_1
_geom_angle_atom_site_label_2
_geom_angle_atom_site_label_3
_geom_angle
_geom_angle_site_symmetry_1
_geom_angle_site_symmetry_3
_geom_angle_publ_flag
C3A O1A H1OA 105(4) . . ?
C2A C1A C1B 178.1(5) . . ?
C1A C2A C3A 175.1(4) . . ?
O1A C3A C2A 108.2(3) . . ?
O1A C3A C10A 110.6(3) . . ?
C2A C3A C10A 112.0(4) . . ?
O1A C3A C4A 106.9(4) . . ?
C2A C3A C4A 109.5(4) . . ?
C10A C3A C4A 109.6(3) . . ?
C5A C4A C9A 118.7(4) . . ?
C5A C4A C3A 120.3(5) . . ?
C9A C4A C3A 121.0(5) . . ?
C4A C5A C6A 119.6(5) . . ?
C4A C5A H5A 120.2 . . ?
C6A C5A H5A 120.2 . . ?
C7A C6A C5A 120.7(5) . . ?
C7A C6A H6A 119.7 . . ?
C5A C6A H6A 119.7 . . ?
C6A C7A C8A 120.2(6) . . ?
C6A C7A H7A 119.9 . . ?
C8A C7A H7A 119.9 . . ?
C7A C8A C9A 119.2(5) . . ?
C7A C8A H8A 120.4 . . ?
C9A C8A H8A 120.4 . . ?
C4A C9A C8A 121.5(5) . . ?
C4A C9A H9A 119.2 . . ?
C8A C9A H9A 119.2 . . ?
C15A C10A C11A 119.2(5) . . ?
C15A C10A C3A 122.1(5) . . ?
C11A C10A C3A 118.7(5) . . ?
C10A C11A C12A 119.5(5) . . ?
C10A C11A H11A 120.3 . . ?
C12A C11A H11A 120.3 . . ?
C13A C12A C11A 120.2(6) . . ?
C13A C12A H12A 119.9 . . ?
C11A C12A H12A 119.9 . . ?
C14A C13A C12A 121.1(6) . . ?
C14A C13A H13A 119.4 . . ?
C12A C13A H13A 119.4 . . ?
C13A C14A C15A 118.8(6) . . ?
C13A C14A H14A 120.6 . . ?
C15A C14A H14A 120.6 . . ?
C10A C15A C14A 121.2(5) . . ?
C10A C15A H15A 119.4 . . ?
C14A C15A H15A 119.4 . . ?
O2A C16A N1A 122.5(4) . . ?
O2A C16A C17A 123.6(4) . . ?
N1A C16A C17A 113.9(4) . . ?
C18A C17A C16A 108.9(4) . . ?
C18A C17A C20B 111.7(3) . . ?
C16A C17A C20B 111.5(3) . . ?
C18A C17A H17A 108.2 . . ?
C16A C17A H17A 108.2 . . ?
C20B C17A H17A 108.2 . . ?
C19A C18A C17A 117.9(5) . . ?
C19A C18A H18A 121.0 . . ?
C17A C18A H18A 121.0 . . ?
C18A C19A C20A 118.6(4) . . ?
C18A C19A H19A 120.7 . . ?
C20A C19A H19A 120.7 . . ?
N1A C20A C19A 107.1(3) . . ?
N1A C20A C21A 107.8(3) . . ?
C19A C20A C21A 113.5(4) . . ?
N1A C20A C17B 110.8(3) . . ?
C19A C20A C17B 109.7(4) . . ?
C21A C20A C17B 107.9(4) . . ?
C20A C21A H21A 109.5 . . ?
C20A C21A H21B 109.5 . . ?
H21A C21A H21B 109.5 . . ?
C20A C21A H21C 109.5 . . ?
H21A C21A H21C 109.5 . . ?
H21B C21A H21C 109.5 . . ?
C16A N1A C20A 121.0(3) . . ?
C16A N1A H1NA 119.5 . . ?
C20A N1A H1NA 119.5 . . ?
C3B O1B H1OB 108(3) . . ?
C2B C1B C1A 178.1(5) . . ?
C1B C2B C3B 178.2(5) . . ?
O1B C3B C2B 110.8(3) . . ?
O1B C3B C4B 106.4(4) . . ?
C2B C3B C4B 109.3(3) . . ?
O1B C3B C10B 108.6(3) . . ?
C2B C3B C10B 112.4(4) . . ?
C4B C3B C10B 109.1(3) . . ?
C5B C4B C9B 117.6(4) . . ?
C5B C4B C3B 122.7(4) . . ?
C9B C4B C3B 119.7(4) . . ?
C4B C5B C6B 120.5(4) . . ?
C4B C5B H5B 119.7 . . ?
C6B C5B H5B 119.7 . . ?
C7B C6B C5B 121.4(4) . . ?
C7B C6B H6B 119.3 . . ?
C5B C6B H6B 119.3 . . ?
C6B C7B C8B 119.0(5) . . ?
C6B C7B H7B 120.5 . . ?
C8B C7B H7B 120.5 . . ?
C7B C8B C9B 120.2(4) . . ?
C7B C8B H8B 119.9 . . ?
C9B C8B H8B 119.9 . . ?
C8B C9B C4B 121.3(4) . . ?
C8B C9B H9B 119.3 . . ?
C4B C9B H9B 119.3 . . ?
C11B C10B C15B 118.8(4) . . ?
C11B C10B C3B 119.8(5) . . ?
C15B C10B C3B 121.3(4) . . ?
C10B C11B C12B 121.1(5) . . ?
C10B C11B H11B 119.5 . . ?
C12B C11B H11B 119.5 . . ?
C13B C12B C11B 118.9(5) . . ?
C13B C12B H12B 120.5 . . ?
C11B C12B H12B 120.5 . . ?
C14B C13B C12B 121.5(6) . . ?
C14B C13B H13B 119.3 . . ?
C12B C13B H13B 119.3 . . ?
C13B C14B C15B 119.6(5) . . ?
C13B C14B H14B 120.2 . . ?
C15B C14B H14B 120.2 . . ?
C10B C15B C14B 120.1(4) . . ?
C10B C15B H15B 120.0 . . ?
C14B C15B H15B 120.0 . . ?
C16B N1B C20B 121.1(3) . . ?
C16B N1B H1NB 119.4 . . ?
C20B N1B H1NB 119.4 . . ?
O2B C16B N1B 123.9(4) . . ?
O2B C16B C17B 121.1(4) . . ?
N1B C16B C17B 115.0(4) . . ?
C18B C17B C16B 108.3(4) . . ?
C18B C17B C20A 111.4(3) . . ?
C16B C17B C20A 110.6(4) . . ?
C18B C17B H17B 108.8 . . ?
C16B C17B H17B 108.8 . . ?
C20A C17B H17B 108.8 . . ?
C19B C18B C17B 118.4(4) . . ?
C19B C18B H18B 120.8 . . ?
C17B C18B H18B 120.8 . . ?
C18B C19B C20B 118.3(4) . . ?
C18B C19B H19B 120.8 . . ?
C20B C19B H19B 120.8 . . ?
N1B C20B C19B 106.7(3) . . ?
N1B C20B C21B 107.1(3) . . ?
C19B C20B C21B 112.3(4) . . ?
N1B C20B C17A 111.3(4) . . ?
C19B C20B C17A 109.3(3) . . ?
C21B C20B C17A 110.1(4) . . ?
C20B C21B H21D 109.5 . . ?
C20B C21B H21E 109.5 . . ?
H21D C21B H21E 109.5 . . ?
C20B C21B H21F 109.5 . . ?
H21D C21B H21F 109.5 . . ?
H21E C21B H21F 109.5 . . ?
H1WA O1W H1WB 90(4) . . ?

loop_
_geom_bond_atom_site_label_1
_geom_bond_atom_site_label_2
_geom_bond_distance
_geom_bond_site_symmetry_2
_geom_bond_publ_flag
O1A C3A 1.434(5) . ?
O1A H1OA 0.75(4) . ?
C1A C2A 1.176(5) . ?
C1A C1B 1.393(6) . ?
C2A C3A 1.461(5) . ?
C3A C10A 1.511(5) . ?
C3A C4A 1.518(5) . ?
C4A C5A 1.367(5) . ?
C4A C9A 1.373(5) . ?
C5A C6A 1.400(6) . ?
C5A H5A 0.9300 . ?
C6A C7A 1.352(6) . ?
C6A H6A 0.9300 . ?
C7A C8A 1.362(6) . ?
C7A H7A 0.9300 . ?
C8A C9A 1.382(5) . ?
C8A H8A 0.9300 . ?
C9A H9A 0.9300 . ?
C10A C15A 1.366(5) . ?
C10A C11A 1.378(5) . ?
C11A C12A 1.393(6) . ?
C11A H11A 0.9300 . ?
C12A C13A 1.363(6) . ?
C12A H12A 0.9300 . ?
C13A C14A 1.350(6) . ?
C13A H13A 0.9300 . ?
C14A C15A 1.399(5) . ?
C14A H14A 0.9300 . ?
C15A H15A 0.9300 . ?
C16A O2A 1.241(4) . ?
C16A N1A 1.339(4) . ?
C16A C17A 1.521(5) . ?
C17A C18A 1.502(5) . ?
C17A C20B 1.611(5) . ?
C17A H17A 0.9800 . ?
C18A C19A 1.296(5) . ?
C18A H18A 0.9300 . ?
C19A C20A 1.497(5) . ?
C19A H19A 0.9300 . ?
C20A N1A 1.472(4) . ?
C20A C21A 1.539(4) . ?
C20A C17B 1.615(5) . ?
C21A H21A 0.9600 . ?
C21A H21B 0.9600 . ?
C21A H21C 0.9600 . ?
N1A H1NA 0.8600 . ?
O1B C3B 1.432(4) . ?
O1B H1OB 0.85(3) . ?
C1B C2B 1.183(5) . ?
C2B C3B 1.486(5) . ?
C3B C4B 1.520(5) . ?
C3B C10B 1.546(5) . ?
C4B C5B 1.372(5) . ?
C4B C9B 1.392(5) . ?
C5B C6B 1.388(5) . ?
C5B H5B 0.9300 . ?
C6B C7B 1.361(5) . ?
C6B H6B 0.9300 . ?
C7B C8B 1.367(5) . ?
C7B H7B 0.9300 . ?
C8B C9B 1.384(5) . ?
C8B H8B 0.9300 . ?
C9B H9B 0.9300 . ?
C10B C11B 1.376(5) . ?
C10B C15B 1.385(5) . ?
C11B C12B 1.401(5) . ?
C11B H11B 0.9300 . ?
C12B C13B 1.367(6) . ?
C12B H12B 0.9300 . ?
C13B C14B 1.357(6) . ?
C13B H13B 0.9300 . ?
C14B C15B 1.408(5) . ?
C14B H14B 0.9300 . ?
C15B H15B 0.9300 . ?
O2B C16B 1.235(4) . ?
N1B C16B 1.327(4) . ?
N1B C20B 1.458(4) . ?
N1B H1NB 0.8600 . ?
C16B C17B 1.519(5) . ?
C17B C18B 1.488(5) . ?
C17B H17B 0.9800 . ?
C18B C19B 1.316(5) . ?
C18B H18B 0.9300 . ?
C19B C20B 1.486(5) . ?
C19B H19B 0.9300 . ?
C20B C21B 1.532(4) . ?
C21B H21D 0.9600 . ?
C21B H21E 0.9600 . ?
C21B H21F 0.9600 . ?
O1W H1WA 0.95(4) . ?
O1W H1WB 1.13(8) . ?

loop_
_geom_torsion_atom_site_label_1
_geom_torsion_atom_site_label_2
_geom_torsion_atom_site_label_3
_geom_torsion_atom_site_label_4
_geom_torsion
_geom_torsion_site_symmetry_1
_geom_torsion_site_symmetry_2
_geom_torsion_site_symmetry_3
_geom_torsion_site_symmetry_4
_geom_torsion_publ_flag
C1B C1A C2A C3A -38(19) . . . . ?
C1A C2A C3A O1A -3(6) . . . . ?
C1A C2A C3A C10A -125(6) . . . . ?
C1A C2A C3A C4A 113(6) . . . . ?
O1A C3A C4A C5A -15.7(5) . . . . ?
C2A C3A C4A C5A -132.7(4) . . . . ?
C10A C3A C4A C5A 104.1(5) . . . . ?
O1A C3A C4A C9A 165.9(4) . . . . ?
C2A C3A C4A C9A 48.9(5) . . . . ?
C10A C3A C4A C9A -74.3(5) . . . . ?
C9A C4A C5A C6A 0.3(7) . . . . ?
C3A C4A C5A C6A -178.1(4) . . . . ?
C4A C5A C6A C7A -1.9(8) . . . . ?
C5A C6A C7A C8A 2.1(9) . . . . ?
C6A C7A C8A C9A -0.7(8) . . . . ?
C5A C4A C9A C8A 1.1(6) . . . . ?
C3A C4A C9A C8A 179.5(4) . . . . ?
C7A C8A C9A C4A -1.0(7) . . . . ?
O1A C3A C10A C15A -131.8(4) . . . . ?
C2A C3A C10A C15A -11.1(6) . . . . ?
C4A C3A C10A C15A 110.6(5) . . . . ?
O1A C3A C10A C11A 49.8(5) . . . . ?
C2A C3A C10A C11A 170.4(4) . . . . ?
C4A C3A C10A C11A -67.8(5) . . . . ?
C15A C10A C11A C12A -0.3(6) . . . . ?
C3A C10A C11A C12A 178.2(4) . . . . ?
C10A C11A C12A C13A -0.6(7) . . . . ?
C11A C12A C13A C14A 1.3(9) . . . . ?
C12A C13A C14A C15A -1.1(8) . . . . ?
C11A C10A C15A C14A 0.5(7) . . . . ?
C3A C10A C15A C14A -177.9(4) . . . . ?
C13A C14A C15A C10A 0.2(7) . . . . ?
O2A C16A C17A C18A 136.1(4) . . . . ?
N1A C16A C17A C18A -41.4(5) . . . . ?
O2A C16A C17A C20B -100.2(4) . . . . ?
N1A C16A C17A C20B 82.3(4) . . . . ?
C16A C17A C18A C19A 44.7(5) . . . . ?
C20B C17A C18A C19A -79.0(5) . . . . ?
C17A C18A C19A C20A -1.5(7) . . . . ?
C18A C19A C20A N1A -42.3(6) . . . . ?
C18A C19A C20A C21A -161.1(4) . . . . ?
C18A C19A C20A C17B 78.0(5) . . . . ?
O2A C16A N1A C20A 179.4(4) . . . . ?
C17A C16A N1A C20A -3.1(5) . . . . ?
C19A C20A N1A C16A 44.9(5) . . . . ?
C21A C20A N1A C16A 167.4(4) . . . . ?
C17B C20A N1A C16A -74.7(5) . . . . ?
C2A C1A C1B C2B -5(25) . . . . ?
C1A C1B C2B C3B 143(12) . . . . ?
C1B C2B C3B O1B 95(14) . . . . ?
C1B C2B C3B C4B -22(14) . . . . ?
C1B C2B C3B C10B -144(14) . . . . ?
O1B C3B C4B C5B -5.2(5) . . . . ?
C2B C3B C4B C5B 114.5(4) . . . . ?
C10B C3B C4B C5B -122.2(4) . . . . ?
O1B C3B C4B C9B 176.6(3) . . . . ?
C2B C3B C4B C9B -63.7(5) . . . . ?
C10B C3B C4B C9B 59.6(5) . . . . ?
C9B C4B C5B C6B -0.3(6) . . . . ?
C3B C4B C5B C6B -178.6(3) . . . . ?
C4B C5B C6B C7B 1.2(6) . . . . ?
C5B C6B C7B C8B -1.1(7) . . . . ?
C6B C7B C8B C9B 0.1(7) . . . . ?
C7B C8B C9B C4B 0.7(7) . . . . ?
C5B C4B C9B C8B -0.6(6) . . . . ?
C3B C4B C9B C8B 177.7(4) . . . . ?
O1B C3B C10B C11B -51.8(5) . . . . ?
C2B C3B C10B C11B -174.8(3) . . . . ?
C4B C3B C10B C11B 63.8(5) . . . . ?
O1B C3B C10B C15B 129.3(4) . . . . ?
C2B C3B C10B C15B 6.3(5) . . . . ?
C4B C3B C10B C15B -115.1(4) . . . . ?
C15B C10B C11B C12B 0.6(6) . . . . ?
C3B C10B C11B C12B -178.4(4) . . . . ?
C10B C11B C12B C13B -0.1(7) . . . . ?
C11B C12B C13B C14B -0.3(8) . . . . ?
C12B C13B C14B C15B 0.2(8) . . . . ?
C11B C10B C15B C14B -0.7(6) . . . . ?
C3B C10B C15B C14B 178.2(3) . . . . ?
C13B C14B C15B C10B 0.3(7) . . . . ?
C20B N1B C16B O2B -176.7(4) . . . . ?
C20B N1B C16B C17B 5.2(6) . . . . ?
O2B C16B C17B C18B -138.7(4) . . . . ?
N1B C16B C17B C18B 39.5(5) . . . . ?
O2B C16B C17B C20A 99.0(4) . . . . ?
N1B C16B C17B C20A -82.8(4) . . . . ?
N1A C20A C17B C18B -0.8(5) . . . . ?
C19A C20A C17B C18B -118.8(4) . . . . ?
C21A C20A C17B C18B 117.0(4) . . . . ?
N1A C20A C17B C16B 119.7(4) . . . . ?
C19A C20A C17B C16B 1.7(5) . . . . ?
C21A C20A C17B C16B -122.5(4) . . . . ?
C16B C17B C18B C19B -43.2(5) . . . . ?
C20A C17B C18B C19B 78.6(5) . . . . ?
C17B C18B C19B C20B 1.2(6) . . . . ?
C16B N1B C20B C19B -46.4(5) . . . . ?
C16B N1B C20B C21B -166.9(4) . . . . ?
C16B N1B C20B C17A 72.7(5) . . . . ?
C18B C19B C20B N1B 42.6(5) . . . . ?
C18B C19B C20B C21B 159.7(4) . . . . ?
C18B C19B C20B C17A -77.8(5) . . . . ?
C18A C17A C20B N1B 1.9(5) . . . . ?
C16A C17A C20B N1B -120.2(4) . . . . ?
C18A C17A C20B C19B 119.5(4) . . . . ?
C16A C17A C20B C19B -2.6(5) . . . . ?
C18A C17A C20B C21B -116.7(4) . . . . ?
C16A C17A C20B C21B 121.1(4) . . . . ?
